data_2021151
loop_
_publ_author_name
'Karthikeyan, Ammasai'
'Zeller, Matthias'
'Thomas Muthiah, Packianathan'

_publ_section_title
;
 Supramolecular architectures in metal(II) (Cd/Zn) halide/nitrate
 complexes of cytosine/5-fluorocytosine
;
_journal_coeditor_code QS3072
_journal_issue 7
_journal_name_full 'Acta Crystallographica Section C'
_journal_page_first
;
;
_journal_paper_doi 10.1107/S2053229618007672
_journal_volume 74
_journal_year 2018
_chemical_formula_iupac '[Cd (N O3)2 (C4 H5 N3 O1)2]'
_chemical_formula_moiety 'C8 H10 Cd N8 O8'
_chemical_formula_sum 'C8 H10 Cd N8 O8'
_chemical_formula_weight 458.64
_chemical_name_common
;
Bis(cytosine)bis(nitrato)cadmium(II),
;
_chemical_name_systematic
Bis(4-amino-1,2-dihydropyrimidin-2-one-\k<i>N</i>^3^)bis(nitrato-\k^2^<i>O</i>,<i>O</i>')cadmium(II)
_space_group_crystal_system monoclinic
_space_group_IT_number 14
_space_group_name_Hall '-P 2ybc'
_space_group_name_H-M_alt 'P 1 21/c 1'
_symmetry_space_group_name_Hall '-P 2ybc'
_symmetry_space_group_name_H-M 'P 1 21/c 1'
_atom_sites_solution_hydrogens geom
_atom_sites_solution_primary direct
_atom_sites_solution_secondary difmap
_audit_creation_method SHELXL-2018/1
_cell_angle_alpha 90
_cell_angle_beta 104.2590(10)
_cell_angle_gamma 90
_cell_formula_units_Z 4
_cell_length_a 12.9213(5)
_cell_length_b 8.5142(3)
_cell_length_c 13.6486(6)
_cell_measurement_reflns_used 7918
_cell_measurement_temperature 100(2)
_cell_measurement_theta_max 30.5400
_cell_measurement_theta_min 2.8451
_cell_volume 1455.29(10)
_computing_cell_refinement
;
SAINT (Bruker, 2014)
;
_computing_data_collection
;
APEX2 (Bruker, 2014)
;
_computing_data_reduction
;
SAINT (Bruker, 2014)
;
_computing_molecular_graphics
;
<i>ORTEP-3</i> (Farrugia, 2012),
PLATON (Spek, 2009) and Mercury (Macrae <i>et al.</i>, 2008)
;
_computing_publication_material
;
PLATON (Spek, 2009) and publCIF (Westrip (2010)
;
_computing_structure_refinement
;
SHELXL2018 (Sheldrick, 2015) and
shelXle (H\"ubschle <i>et al.</i>,  2011)
;
_computing_structure_solution
;
SHELXS97 (Sheldrick, 2008)
;
_diffrn_ambient_temperature 100(2)
_diffrn_measured_fraction_theta_full 0.999
_diffrn_measured_fraction_theta_max 0.992
_diffrn_measurement_device_type 'Bruker D8 Quest CMOS'
_diffrn_measurement_method 'omega and phi scans'
_diffrn_radiation_monochromator 'laterally graded multilayer (Goebel) mirror'
_diffrn_radiation_type MoK\a
_diffrn_radiation_wavelength 0.71073
_diffrn_reflns_av_R_equivalents 0.0232
_diffrn_reflns_limit_h_max 18
_diffrn_reflns_limit_h_min -17
_diffrn_reflns_limit_k_max 9
_diffrn_reflns_limit_k_min -12
_diffrn_reflns_limit_l_max 19
_diffrn_reflns_limit_l_min -16
_diffrn_reflns_number 13686
_diffrn_reflns_theta_full 25.242
_diffrn_reflns_theta_max 30.545
_diffrn_reflns_theta_min 2.845
_exptl_absorpt_coefficient_mu 1.565
_exptl_absorpt_correction_T_max 0.7461
_exptl_absorpt_correction_T_min 0.6785
_exptl_absorpt_correction_type multi-scan
_exptl_absorpt_process_details
;
(APEX2; Bruker, 2014)
;
_exptl_crystal_colour colourless
_exptl_crystal_density_diffrn 2.093
_exptl_crystal_description rod
_exptl_crystal_F_000 904
_exptl_crystal_size_max 0.270
_exptl_crystal_size_mid 0.110
_exptl_crystal_size_min 0.100
_refine_diff_density_max 0.643
_refine_diff_density_min -0.497
_refine_ls_extinction_method none
_refine_ls_goodness_of_fit_ref 1.093
_refine_ls_hydrogen_treatment constr
_refine_ls_matrix_type full
_refine_ls_number_parameters 226
_refine_ls_number_reflns 4420
_refine_ls_number_restraints 0
_refine_ls_restrained_S_all 1.093
_refine_ls_R_factor_all 0.0354
_refine_ls_R_factor_gt 0.0256
_refine_ls_shift/su_max 0.001
_refine_ls_shift/su_mean 0.000
_refine_ls_structure_factor_coef Fsqd
_refine_ls_weighting_details 'w=1/[\s^2^(Fo^2^)+(0.0153P)^2^+1.5457P] where P=(Fo^2^+2Fc^2^)/3'
_refine_ls_weighting_scheme calc
_refine_ls_wR_factor_gt 0.0474
_refine_ls_wR_factor_ref 0.0505
_reflns_number_gt 3778
_reflns_number_total 4420
_reflns_threshold_expression 'I > 2\s(I)'
_cod_data_source_file qs3072sup1.cif
_cod_data_source_block II
_cod_database_code 2021151
_shelx_space_group_comment
;
The symmetry employed for this shelxl refinement is uniquely defined
by the following loop, which should always be used as a source of
symmetry information in preference to the above space-group names.
They are only intended as comments.
;
_shelx_estimated_absorpt_t_min 0.677
_shelx_estimated_absorpt_t_max 0.859

loop_
_space_group_symop_operation_xyz
'x, y, z'
'-x, y+1/2, -z+1/2'
'-x, -y, -z'
'x, -y-1/2, z-1/2'

loop_
_atom_site_type_symbol
_atom_site_label
_atom_site_fract_x
_atom_site_fract_y
_atom_site_fract_z
_atom_site_U_iso_or_equiv
_atom_site_adp_type
_atom_site_calc_flag
_atom_site_occupancy
Cd Cd1 0.25348(2) 0.67094(2) 0.13527(2) 0.01015(4) Uani d 1
N N1 0.26097(13) 0.53225(19) 0.32746(13) 0.0131(3) Uani d 1
N N2 0.13840(13) 0.57194(19) -0.05705(12) 0.0133(3) Uani d 1
O O1 0.33782(11) 0.61859(17) 0.31889(11) 0.0171(3) Uani d 1
O O2 0.17858(11) 0.52944(17) 0.25497(10) 0.0161(3) Uani d 1
O O3 0.26706(12) 0.45175(17) 0.40419(11) 0.0204(3) Uani d 1
O O4 0.12990(13) 0.51016(18) 0.02516(11) 0.0222(3) Uani d 1
O O5 0.19988(11) 0.68827(16) -0.05143(10) 0.0146(3) Uani d 1
O O6 0.08729(13) 0.52032(18) -0.13933(11) 0.0229(3) Uani d 1
N N1A 0.52303(12) 0.38335(19) 0.14250(12) 0.0127(3) Uani d 1
H H1A 0.527284 0.281378 0.153259 0.015 Uiso calc 1
C C2A 0.42952(15) 0.4592(2) 0.14194(14) 0.0118(4) Uani d 1
N N3A 0.42396(12) 0.61685(19) 0.12501(12) 0.0112(3) Uani d 1
C C4A 0.50791(15) 0.6957(2) 0.10736(14) 0.0116(4) Uani d 1
C C5A 0.60561(15) 0.6163(2) 0.10873(15) 0.0143(4) Uani d 1
H H5A 0.665508 0.671276 0.097237 0.017 Uiso calc 1
C C6A 0.60976(15) 0.4611(2) 0.12688(14) 0.0139(4) Uani d 1
H H6A 0.673770 0.404913 0.128833 0.017 Uiso calc 1
O O2A 0.35055(11) 0.38778(17) 0.15589(12) 0.0177(3) Uani d 1
N N4A 0.49757(13) 0.84868(19) 0.08796(13) 0.0150(3) Uani d 1
H H4A1 0.436838 0.896263 0.086867 0.018 Uiso calc 1
H H4A2 0.551457 0.902364 0.076225 0.018 Uiso calc 1
N N1B 0.19571(13) 1.14895(19) 0.14015(13) 0.0135(3) Uani d 1
H H1B 0.245468 1.220360 0.142344 0.016 Uiso calc 1
C C2B 0.22186(15) 0.9935(2) 0.14032(13) 0.0107(3) Uani d 1
N N3B 0.14442(13) 0.88355(19) 0.13658(12) 0.0116(3) Uani d 1
C C4B 0.04342(15) 0.9268(2) 0.13281(14) 0.0110(3) Uani d 1
C C5B 0.01607(15) 1.0895(2) 0.13319(14) 0.0127(4) Uani d 1
H H5B -0.054882 1.121500 0.131071 0.015 Uiso calc 1
C C6B 0.09373(15) 1.1955(2) 0.13665(14) 0.0136(4) Uani d 1
H H6B 0.077550 1.304367 0.136657 0.016 Uiso calc 1
O O2B 0.31492(11) 0.94957(16) 0.14597(11) 0.0158(3) Uani d 1
N N4B -0.03020(13) 0.8178(2) 0.12853(13) 0.0152(3) Uani d 1
H H4BA -0.012983 0.717817 0.128165 0.018 Uiso calc 1
H H4BB -0.096488 0.845051 0.126042 0.018 Uiso calc 1

loop_
_atom_site_aniso_label
_atom_site_aniso_U_11
_atom_site_aniso_U_22
_atom_site_aniso_U_33
_atom_site_aniso_U_12
_atom_site_aniso_U_13
_atom_site_aniso_U_23
Cd1 0.00851(6) 0.00794(6) 0.01403(7) 0.00025(5) 0.00282(4) -0.00097(5)
N1 0.0145(8) 0.0099(7) 0.0164(8) 0.0017(6) 0.0064(6) -0.0020(6)
N2 0.0154(8) 0.0096(7) 0.0143(8) 0.0020(6) 0.0024(6) 0.0003(6)
O1 0.0146(7) 0.0149(7) 0.0233(8) -0.0058(6) 0.0074(6) -0.0041(6)
O2 0.0111(6) 0.0188(7) 0.0180(7) -0.0009(6) 0.0030(5) -0.0025(6)
O3 0.0282(8) 0.0173(7) 0.0177(7) 0.0050(6) 0.0097(6) 0.0066(6)
O4 0.0319(8) 0.0192(7) 0.0137(7) -0.0118(7) 0.0026(6) 0.0043(6)
O5 0.0132(6) 0.0145(7) 0.0167(7) -0.0021(5) 0.0048(5) 0.0001(5)
O6 0.0339(9) 0.0177(7) 0.0136(7) -0.0066(7) -0.0008(6) -0.0027(6)
N1A 0.0120(8) 0.0097(7) 0.0167(8) 0.0015(6) 0.0040(6) 0.0000(6)
C2A 0.0104(8) 0.0121(9) 0.0127(9) 0.0005(7) 0.0026(7) -0.0034(7)
N3A 0.0080(7) 0.0102(7) 0.0153(8) 0.0016(6) 0.0026(6) -0.0005(6)
C4A 0.0122(8) 0.0134(9) 0.0089(8) -0.0006(7) 0.0021(6) -0.0003(7)
C5A 0.0113(9) 0.0171(9) 0.0157(9) -0.0001(7) 0.0054(7) 0.0017(7)
C6A 0.0098(8) 0.0178(10) 0.0146(9) 0.0027(7) 0.0039(7) 0.0007(7)
O2A 0.0132(7) 0.0121(6) 0.0294(8) -0.0030(6) 0.0084(6) -0.0036(6)
N4A 0.0112(7) 0.0122(8) 0.0225(9) 0.0005(6) 0.0060(6) 0.0030(7)
N1B 0.0115(7) 0.0096(8) 0.0197(8) -0.0020(6) 0.0043(6) -0.0007(6)
C2B 0.0145(8) 0.0096(8) 0.0068(8) 0.0007(7) 0.0005(6) 0.0004(7)
N3B 0.0141(8) 0.0082(7) 0.0126(8) 0.0001(6) 0.0037(6) -0.0007(6)
C4B 0.0124(8) 0.0112(8) 0.0096(8) -0.0009(7) 0.0030(7) 0.0004(7)
C5B 0.0116(9) 0.0112(9) 0.0157(9) 0.0021(7) 0.0046(7) 0.0021(7)
C6B 0.0161(9) 0.0095(9) 0.0155(9) 0.0024(7) 0.0046(7) 0.0011(7)
O2B 0.0128(7) 0.0158(7) 0.0193(7) 0.0024(6) 0.0046(5) -0.0008(6)
N4B 0.0152(8) 0.0106(7) 0.0213(8) -0.0016(7) 0.0073(6) -0.0007(7)

loop_
_atom_type_symbol
_atom_type_description
_atom_type_scat_dispersion_real
_atom_type_scat_dispersion_imag
_atom_type_scat_source
C C 0.0033 0.0016 'International Tables Vol C Tables 4.2.6.8 and 6.1.1.4'
H H 0.0000 0.0000 'International Tables Vol C Tables 4.2.6.8 and 6.1.1.4'
N N 0.0061 0.0033 'International Tables Vol C Tables 4.2.6.8 and 6.1.1.4'
O O 0.0106 0.0060 'International Tables Vol C Tables 4.2.6.8 and 6.1.1.4'
Cd Cd -0.8075 1.2024 'International Tables Vol C Tables 4.2.6.8 and 6.1.1.4'

loop_
_geom_angle_atom_site_label_1
_geom_angle_atom_site_label_2
_geom_angle_atom_site_label_3
_geom_angle
N3A Cd1 N3B 139.54(6)
N3A Cd1 O4 110.92(6)
N3B Cd1 O4 98.21(6)
N3A Cd1 O2 119.54(5)
N3B Cd1 O2 92.24(5)
O4 Cd1 O2 79.59(5)
N3A Cd1 O5 88.77(5)
N3B Cd1 O5 86.81(5)
O4 Cd1 O5 53.22(5)
O2 Cd1 O5 131.98(5)
N3A Cd1 O2B 84.13(5)
N3B Cd1 O2B 55.74(5)
O4 Cd1 O2B 138.53(5)
O2 Cd1 O2B 127.55(5)
O5 Cd1 O2B 90.45(5)
N3A Cd1 O1 80.67(5)
N3B Cd1 O1 104.37(5)
O4 Cd1 O1 126.50(5)
O2 Cd1 O1 52.05(4)
O5 Cd1 O1 168.38(5)
O2B Cd1 O1 93.25(5)
O3 N1 O2 121.21(17)
O3 N1 O1 120.84(17)
O2 N1 O1 117.94(16)
O6 N2 O5 121.53(16)
O6 N2 O4 120.90(17)
O5 N2 O4 117.57(16)
N1 O1 Cd1 92.17(11)
N1 O2 Cd1 96.87(11)
N2 O4 Cd1 97.54(11)
N2 O5 Cd1 91.61(10)
C6A N1A C2A 121.94(17)
C6A N1A H1A 119.0
C2A N1A H1A 119.0
O2A C2A N3A 119.87(17)
O2A C2A N1A 121.70(18)
N3A C2A N1A 118.43(17)
C4A N3A C2A 120.71(16)
C4A N3A Cd1 137.79(13)
C2A N3A Cd1 101.50(11)
N4A C4A N3A 118.55(17)
N4A C4A C5A 120.76(17)
N3A C4A C5A 120.69(17)
C6A C5A C4A 117.58(18)
C6A C5A H5A 121.2
C4A C5A H5A 121.2
C5A C6A N1A 120.64(18)
C5A C6A H6A 119.7
N1A C6A H6A 119.7
C4A N4A H4A1 120.0
C4A N4A H4A2 120.0
H4A1 N4A H4A2 120.0
C2B N1B C6B 121.17(16)
C2B N1B H1B 119.4
C6B N1B H1B 119.4
O2B C2B N3B 119.04(17)
O2B C2B N1B 121.79(17)
N3B C2B N1B 119.14(17)
C4B N3B C2B 120.66(16)
C4B N3B Cd1 143.82(13)
C2B N3B Cd1 95.49(11)
N4B C4B N3B 119.40(17)
N4B C4B C5B 120.35(17)
N3B C4B C5B 120.25(17)
C6B C5B C4B 117.93(17)
C6B C5B H5B 121.0
C4B C5B H5B 121.0
C5B C6B N1B 120.84(17)
C5B C6B H6B 119.6
N1B C6B H6B 119.6
C2B O2B Cd1 89.64(11)
C4B N4B H4BA 120.0
C4B N4B H4BB 120.0
H4BA N4B H4BB 120.0

loop_
_geom_bond_atom_site_label_1
_geom_bond_atom_site_label_2
_geom_bond_distance
Cd1 N3A 2.2882(15)
Cd1 N3B 2.2968(16)
Cd1 O4 2.3452(15)
Cd1 O2 2.4157(14)
Cd1 O5 2.4749(14)
Cd1 O2B 2.4945(14)
Cd1 O1 2.5143(15)
N1 O3 1.238(2)
N1 O2 1.263(2)
N1 O1 1.264(2)
N2 O6 1.235(2)
N2 O5 1.260(2)
N2 O4 1.268(2)
N1A C6A 1.363(2)
N1A C2A 1.369(2)
N1A H1A 0.8800
C2A O2A 1.242(2)
C2A N3A 1.361(2)
N3A C4A 1.347(2)
C4A N4A 1.330(2)
C4A C5A 1.428(3)
C5A C6A 1.343(3)
C5A H5A 0.9500
C6A H6A 0.9500
N4A H4A1 0.8800
N4A H4A2 0.8800
N1B C2B 1.365(2)
N1B C6B 1.366(2)
N1B H1B 0.8800
C2B O2B 1.244(2)
C2B N3B 1.362(2)
N3B C4B 1.345(2)
C4B N4B 1.320(2)
C4B C5B 1.430(3)
C5B C6B 1.342(3)
C5B H5B 0.9500
C6B H6B 0.9500
N4B H4BA 0.8800
N4B H4BB 0.8800

loop_
_geom_hbond_atom_site_label_D
_geom_hbond_atom_site_label_H
_geom_hbond_atom_site_label_A
_geom_hbond_site_symmetry_A
_geom_hbond_distance_DH
_geom_hbond_distance_HA
_geom_hbond_distance_DA
_geom_hbond_angle_DHA
_geom_hbond_publ_flag
N1A H1A O1 2_645 0.88 2.19 2.850(2) 132.0 yes
C5A H5A O3 2_655 0.95 2.54 3.322(3) 139.3 yes
C6A H6A O1 2_645 0.95 2.55 3.043(2) 112.2 yes
C6A H6A O5 3_665 0.95 2.29 3.158(2) 151.0 yes
N4A H4A1 O2B . 0.88 1.99 2.803(2) 152.8 yes
N4A H4A2 N1 2_655 0.88 2.69 3.426(2) 141.4 yes
N4A H4A2 O1 2_655 0.88 2.54 3.176(2) 129.3 yes
N4A H4A2 O3 2_655 0.88 2.33 3.142(2) 153.0 yes
N1B H1B O2A 1_565 0.88 1.95 2.823(2) 175.0 yes
C5B H5B O2 2 0.95 2.61 3.288(2) 128.6 yes
C5B H5B O5 3_575 0.95 2.51 3.328(2) 144.0 yes
C6B H6B O2 1_565 0.95 2.64 3.320(2) 129.3 yes
C6B H6B O4 1_565 0.95 2.52 3.172(2) 125.9 yes
C6B H6B O6 3_575 0.95 2.61 3.372(3) 137.6 yes
N4B H4BA O6 3_565 0.88 2.26 2.984(2) 138.9 yes
N4B H4BB O3 2 0.88 2.32 3.193(2) 168.8 yes

loop_
_geom_torsion_atom_site_label_1
_geom_torsion_atom_site_label_2
_geom_torsion_atom_site_label_3
_geom_torsion_atom_site_label_4
_geom_torsion
O3 N1 O1 Cd1 169.56(15)
O2 N1 O1 Cd1 -9.66(16)
O3 N1 O2 Cd1 -169.09(15)
O1 N1 O2 Cd1 10.12(17)
O6 N2 O4 Cd1 178.26(15)
O5 N2 O4 Cd1 -2.40(18)
O6 N2 O5 Cd1 -178.41(16)
O4 N2 O5 Cd1 2.26(16)
C6A N1A C2A O2A 179.75(18)
C6A N1A C2A N3A 0.1(3)
O2A C2A N3A C4A -178.41(17)
N1A C2A N3A C4A 1.2(3)
O2A C2A N3A Cd1 1.0(2)
N1A C2A N3A Cd1 -179.36(14)
C2A N3A C4A N4A 177.84(17)
Cd1 N3A C4A N4A -1.3(3)
C2A N3A C4A C5A -1.7(3)
Cd1 N3A C4A C5A 179.13(14)
N4A C4A C5A C6A -178.71(18)
N3A C4A C5A C6A 0.8(3)
C4A C5A C6A N1A 0.5(3)
C2A N1A C6A C5A -1.0(3)
C6B N1B C2B O2B -178.22(17)
C6B N1B C2B N3B 0.2(3)
O2B C2B N3B C4B 178.45(17)
N1B C2B N3B C4B 0.0(3)
O2B C2B N3B Cd1 -3.02(18)
N1B C2B N3B Cd1 178.50(14)
C2B N3B C4B N4B 179.54(17)
Cd1 N3B C4B N4B 2.0(3)
C2B N3B C4B C5B -0.3(3)
Cd1 N3B C4B C5B -177.84(15)
N4B C4B C5B C6B -179.37(18)
N3B C4B C5B C6B 0.5(3)
C4B C5B C6B N1B -0.3(3)
C2B N1B C6B C5B 0.0(3)
N3B C2B O2B Cd1 2.77(16)
N1B C2B O2B Cd1 -178.79(16)

_cod_database_fobs_code 2021151
